data_7032522
loop_
_publ_author_name
'Behrle, Andrew C.'
'Levin, Jessica R.'
'Kim, Jee Eon'
'Drewett, Jonathan M.'
'Barnes, Charles L.'
'Schelter, Eric J.'
'Walensky, Justin R.'

_publ_section_title
;
 Stabilization of M(IV) = Ti, Zr, Hf, Ce, and Th using a selenium
 bis(phenolate) ligand.
;
_journal_issue 6
_journal_name_full 'Dalton transactions (Cambridge, England : 2003)'
_journal_page_first 2693
_journal_page_last 2702
_journal_paper_doi 10.1039/c4dt01798f
_journal_volume 44
_journal_year 2015
_chemical_formula_moiety 'C60 H88 O5 Se2 Zr, 4(C4 H8 O)'
_chemical_formula_sum 'C76 H120 O9 Se2 Zr'
_chemical_formula_weight 1426.86
_space_group_IT_number 15
_symmetry_cell_setting monoclinic
_symmetry_Int_Tables_number 15
_symmetry_space_group_name_Hall '-C 2yc'
_symmetry_space_group_name_H-M 'C 1 2/c 1'
_atom_sites_solution_hydrogens geom
_atom_sites_solution_primary direct
_atom_sites_solution_secondary difmap
_audit_creation_method SHELXL-97
_cell_angle_alpha 90.00
_cell_angle_beta 113.026(2)
_cell_angle_gamma 90.00
_cell_formula_units_Z 4
_cell_length_a 26.458(4)
_cell_length_b 10.2668(17)
_cell_length_c 30.390(7)
_cell_measurement_reflns_used 8760
_cell_measurement_temperature 100(2)
_cell_measurement_theta_max 24.2
_cell_measurement_theta_min 2.2
_cell_volume 7597(2)
_computing_cell_refinement 'APEX2 (Bruker AXS, 2008)'
_computing_data_collection 'APEX2 (Bruker AXS, 2008)'
_computing_data_reduction 'APEX2 (Bruker AXS, 2008)'
_computing_molecular_graphics 'X-SEED, Barbour, 2001'
_computing_publication_material 'CIFTAB (Sheldrick, 1997)'
_computing_structure_refinement 'SHELXL-97 (Sheldrick, 1997)'
_computing_structure_solution 'SHELXS-97 (Sheldrick, 1997)'
_diffrn_ambient_temperature 100(2)
_diffrn_measured_fraction_theta_full 0.967
_diffrn_measured_fraction_theta_max 0.967
_diffrn_measurement_device_type 'Bruker APEXII CCD area detector'
_diffrn_measurement_method 'omega scans'
_diffrn_radiation_monochromator graphite
_diffrn_radiation_type MoK\a
_diffrn_radiation_wavelength 0.71073
_diffrn_reflns_av_R_equivalents 0.0459
_diffrn_reflns_av_sigmaI/netI 0.0432
_diffrn_reflns_limit_h_max 35
_diffrn_reflns_limit_h_min -34
_diffrn_reflns_limit_k_max 13
_diffrn_reflns_limit_k_min -13
_diffrn_reflns_limit_l_max 40
_diffrn_reflns_limit_l_min -39
_diffrn_reflns_number 44250
_diffrn_reflns_theta_full 28.39
_diffrn_reflns_theta_max 28.39
_diffrn_reflns_theta_min 1.67
_diffrn_source 'fine-focus sealed tube'
_diffrn_standards_decay_% 0.0
_exptl_absorpt_coefficient_mu 1.155
_exptl_absorpt_correction_T_max 0.94
_exptl_absorpt_correction_T_min 0.87
_exptl_absorpt_correction_type multi-scan
_exptl_absorpt_process_details
;
 Data were corrected for decay and absorption using the program SADABS 
 (Sheldrick, G. M. (2003). SADABS. Version 2.10. University of
 G\"ottingen, Germany).
;
_exptl_crystal_colour Colorless
_exptl_crystal_density_diffrn 1.247
_exptl_crystal_density_method 'not measured'
_exptl_crystal_description Needle
_exptl_crystal_F_000 3024
_exptl_crystal_size_max 0.10
_exptl_crystal_size_mid 0.05
_exptl_crystal_size_min 0.05
_refine_diff_density_max 0.659
_refine_diff_density_min -0.670
_refine_diff_density_rms 0.096
_refine_ls_extinction_method none
_refine_ls_goodness_of_fit_ref 1.093
_refine_ls_hydrogen_treatment mixed
_refine_ls_matrix_type full
_refine_ls_number_parameters 320
_refine_ls_number_reflns 9201
_refine_ls_number_restraints 0
_refine_ls_restrained_S_all 1.093
_refine_ls_R_factor_all 0.0673
_refine_ls_R_factor_gt 0.0502
_refine_ls_shift/su_max 0.001
_refine_ls_shift/su_mean 0.000
_refine_ls_structure_factor_coef Fsqd
_refine_ls_weighting_details 'calc w=1/[\s^2^(Fo^2^)+(0.0788P)^2^+7.8271P] where P=(Fo^2^+2Fc^2^)/3'
_refine_ls_weighting_scheme calc
_refine_ls_wR_factor_gt 0.1392
_refine_ls_wR_factor_ref 0.1470
_reflns_number_gt 6958
_reflns_number_total 9201
_reflns_threshold_expression >2sigma(I)
_cod_data_source_file c4dt01798f2.cif
_cod_data_source_block Zr[ArO2Se]2_Ar=2,4-tBu2C6H2
_cod_depositor_comments 'Adding full bibliography for 7032518--7032522.cif.'
_cod_original_sg_symbol_H-M 'C 2/c'
_cod_database_code 7032522

loop_
_symmetry_equiv_pos_as_xyz
'x, y, z'
'-x, y, -z+1/2'
'x+1/2, y+1/2, z'
'-x+1/2, y+1/2, -z+1/2'
'-x, -y, -z'
'x, -y, z-1/2'
'-x+1/2, -y+1/2, -z'
'x+1/2, -y+1/2, z-1/2'

loop_
_atom_site_label
_atom_site_type_symbol
_atom_site_fract_x
_atom_site_fract_y
_atom_site_fract_z
_atom_site_U_iso_or_equiv
_atom_site_adp_type
_atom_site_occupancy
_atom_site_symmetry_multiplicity
_atom_site_calc_flag
_atom_site_refinement_flags
Zr1 Zr 0.0000 0.14095(4) 0.2500 0.02528(12) Uani 1 2 d S
Se1 Se 0.057803(12) -0.09371(3) 0.296074(11) 0.02683(10) Uani 1 1 d .
O1 O 0.07911(9) 0.1928(2) 0.29767(8) 0.0344(5) Uani 1 1 d .
O2 O -0.02666(9) 0.0952(2) 0.30135(8) 0.0312(5) Uani 1 1 d .
O3 O 0.0000 0.3583(3) 0.2500 0.0396(8) Uani 1 2 d S
C1 C 0.12373(13) 0.1315(3) 0.32800(12) 0.0328(7) Uani 1 1 d .
C2 C 0.12365(12) -0.0037(3) 0.33440(11) 0.0292(6) Uani 1 1 d .
C3 C 0.16842(14) -0.0728(3) 0.36482(13) 0.0358(8) Uani 1 1 d .
H3 H 0.1659 -0.1646 0.3673 0.043 Uiso 1 1 calc R
C6 C 0.17292(14) 0.1991(3) 0.35511(13) 0.0418(8) Uani 1 1 d .
C7 C 0.17816(17) 0.3456(4) 0.35038(18) 0.0651(14) Uani 1 1 d .
C8 C 0.1364(2) 0.4188(5) 0.3632(2) 0.097(2) Uani 1 1 d .
H8A H 0.1448 0.4082 0.3974 0.145 Uiso 1 1 calc R
H8B H 0.0997 0.3844 0.3446 0.145 Uiso 1 1 calc R
H8C H 0.1377 0.5115 0.3559 0.145 Uiso 1 1 calc R
C9 C 0.1696(2) 0.3780(5) 0.2982(2) 0.097(2) Uani 1 1 d .
H9A H 0.1710 0.4726 0.2945 0.146 Uiso 1 1 calc R
H9B H 0.1338 0.3451 0.2764 0.146 Uiso 1 1 calc R
H9C H 0.1987 0.3368 0.2907 0.146 Uiso 1 1 calc R
C10 C 0.2360(2) 0.3973(4) 0.3820(3) 0.112(3) Uani 1 1 d .
H10A H 0.2427 0.3842 0.4158 0.167 Uiso 1 1 calc R
H10B H 0.2382 0.4904 0.3758 0.167 Uiso 1 1 calc R
H10C H 0.2637 0.3500 0.3744 0.167 Uiso 1 1 calc R
C11 C 0.26783(16) -0.0790(4) 0.42713(18) 0.0610(13) Uani 1 1 d .
C12 C 0.2780(2) -0.0306(7) 0.47854(18) 0.0934(19) Uani 1 1 d .
H12A H 0.3099 -0.0759 0.5018 0.140 Uiso 1 1 calc R
H12B H 0.2455 -0.0490 0.4855 0.140 Uiso 1 1 calc R
H12C H 0.2849 0.0634 0.4806 0.140 Uiso 1 1 calc R
C13 C 0.31686(18) -0.0481(6) 0.4150(2) 0.093(2) Uani 1 1 d .
H13A H 0.3491 -0.0950 0.4370 0.139 Uiso 1 1 calc R
H13B H 0.3240 0.0458 0.4182 0.139 Uiso 1 1 calc R
H13C H 0.3092 -0.0750 0.3821 0.139 Uiso 1 1 calc R
C14 C 0.25996(19) -0.2263(5) 0.4251(2) 0.090(2) Uani 1 1 d .
H14A H 0.2561 -0.2584 0.3936 0.134 Uiso 1 1 calc R
H14B H 0.2268 -0.2477 0.4306 0.134 Uiso 1 1 calc R
H14C H 0.2919 -0.2674 0.4499 0.134 Uiso 1 1 calc R
C15 C -0.02007(12) -0.0021(3) 0.33264(10) 0.0269(6) Uani 1 1 d .
C16 C 0.01805(12) -0.0995(3) 0.33749(11) 0.0269(6) Uani 1 1 d .
C17 C 0.02713(13) -0.2019(3) 0.36943(11) 0.0319(7) Uani 1 1 d .
H17 H 0.0536 -0.2667 0.3716 0.038 Uiso 1 1 calc R
C18 C -0.00234(14) -0.2094(3) 0.39805(11) 0.0357(7) Uani 1 1 d .
C19 C -0.04109(15) -0.1115(3) 0.39312(12) 0.0382(8) Uani 1 1 d .
H19 H -0.0616 -0.1161 0.4127 0.046 Uiso 1 1 calc R
C20 C -0.05134(14) -0.0079(3) 0.36120(12) 0.0343(7) Uani 1 1 d .
C21 C -0.09425(17) 0.0977(4) 0.35744(15) 0.0479(9) Uani 1 1 d .
C22 C -0.0661(2) 0.2311(4) 0.37120(17) 0.0603(12) Uani 1 1 d .
H22A H -0.0386 0.2277 0.4041 0.090 Uiso 1 1 calc R
H22B H -0.0936 0.2976 0.3689 0.090 Uiso 1 1 calc R
H22C H -0.0481 0.2531 0.3494 0.090 Uiso 1 1 calc R
C23 C -0.13763(18) 0.1032(5) 0.30512(18) 0.0660(13) Uani 1 1 d .
H23A H -0.1663 0.1663 0.3030 0.099 Uiso 1 1 calc R
H23B H -0.1542 0.0169 0.2957 0.099 Uiso 1 1 calc R
H23C H -0.1198 0.1297 0.2837 0.099 Uiso 1 1 calc R
C24 C -0.1240(2) 0.0708(5) 0.3905(2) 0.0737(15) Uani 1 1 d .
H24A H -0.0972 0.0650 0.4236 0.110 Uiso 1 1 calc R
H24B H -0.1442 -0.0115 0.3813 0.110 Uiso 1 1 calc R
H24C H -0.1499 0.1418 0.3878 0.110 Uiso 1 1 calc R
C25 C 0.00724(17) -0.3192(4) 0.43541(13) 0.0482(9) Uani 1 1 d .
C26 C -0.0471(2) -0.3839(6) 0.4278(2) 0.095(2) Uani 1 1 d .
H26A H -0.0409 -0.4555 0.4506 0.143 Uiso 1 1 calc R
H26B H -0.0637 -0.4180 0.3951 0.143 Uiso 1 1 calc R
H26C H -0.0719 -0.3198 0.4327 0.143 Uiso 1 1 calc R
C27 C 0.0475(3) -0.4203(6) 0.4316(2) 0.103(2) Uani 1 1 d .
H27A H 0.0830 -0.3788 0.4379 0.155 Uiso 1 1 calc R
H27B H 0.0331 -0.4577 0.3994 0.155 Uiso 1 1 calc R
H27C H 0.0523 -0.4895 0.4551 0.155 Uiso 1 1 calc R
C28 C 0.0322(3) -0.2613(5) 0.48519(16) 0.0867(18) Uani 1 1 d .
H28A H 0.0077 -0.1940 0.4886 0.130 Uiso 1 1 calc R
H28B H 0.0679 -0.2225 0.4902 0.130 Uiso 1 1 calc R
H28C H 0.0372 -0.3299 0.5089 0.130 Uiso 1 1 calc R
C29 C -0.01683(18) 0.4388(4) 0.28084(16) 0.0518(10) Uani 1 1 d .
H29A H 0.0064 0.4222 0.3149 0.062 Uiso 1 1 calc R
H29B H -0.0557 0.4224 0.2754 0.062 Uiso 1 1 calc R
C30 C -0.0092(4) 0.5747(4) 0.2672(3) 0.118(3) Uani 1 1 d .
H30A H -0.0447 0.6216 0.2563 0.141 Uiso 1 1 calc R
H30B H 0.0171 0.6211 0.2954 0.141 Uiso 1 1 calc R
C31 C 0.21666(14) -0.0099(4) 0.39157(13) 0.0408(8) Uani 1 1 d .
C32 C 0.21746(15) 0.1248(4) 0.38559(14) 0.0432(9) Uani 1 1 d .
H5 H 0.2506 0.1696 0.4035 0.052 Uiso 1 1 calc R

loop_
_atom_site_aniso_label
_atom_site_aniso_U_11
_atom_site_aniso_U_22
_atom_site_aniso_U_33
_atom_site_aniso_U_23
_atom_site_aniso_U_13
_atom_site_aniso_U_12
Zr1 0.0319(2) 0.0187(2) 0.0223(2) 0.000 0.00754(16) 0.000
Se1 0.03150(17) 0.02035(16) 0.02817(17) -0.00126(11) 0.01114(13) 0.00017(11)
O1 0.0317(11) 0.0244(11) 0.0350(12) -0.0008(9) 0.0000(9) -0.0010(9)
O2 0.0425(13) 0.0225(11) 0.0303(11) 0.0037(9) 0.0161(10) 0.0063(9)
O3 0.053(2) 0.0168(15) 0.0447(19) 0.000 0.0146(16) 0.000
C1 0.0335(17) 0.0267(16) 0.0320(16) -0.0025(13) 0.0062(13) -0.0010(13)
C2 0.0316(16) 0.0261(15) 0.0292(15) 0.0012(12) 0.0111(13) 0.0028(12)
C3 0.0389(18) 0.0250(17) 0.044(2) 0.0047(14) 0.0171(16) 0.0038(13)
C6 0.0347(18) 0.0297(18) 0.048(2) -0.0003(15) 0.0023(15) 0.0001(14)
C7 0.043(2) 0.032(2) 0.088(3) -0.003(2) -0.010(2) -0.0096(17)
C8 0.071(3) 0.038(3) 0.137(5) -0.032(3) -0.008(3) 0.006(2)
C9 0.074(4) 0.056(3) 0.136(6) 0.041(3) 0.013(3) -0.021(3)
C10 0.060(3) 0.031(2) 0.175(7) -0.003(3) -0.029(4) -0.017(2)
C11 0.033(2) 0.049(3) 0.080(3) 0.015(2) -0.001(2) 0.0048(17)
C12 0.069(3) 0.112(5) 0.063(3) 0.026(3) -0.014(3) 0.011(3)
C13 0.038(2) 0.078(4) 0.149(6) 0.030(4) 0.022(3) 0.015(2)
C14 0.048(3) 0.049(3) 0.134(5) 0.037(3) -0.006(3) 0.014(2)
C15 0.0335(16) 0.0241(14) 0.0227(14) -0.0001(11) 0.0106(12) -0.0006(12)
C16 0.0301(15) 0.0245(15) 0.0253(14) 0.0013(11) 0.0099(12) -0.0006(12)
C17 0.0369(17) 0.0236(16) 0.0306(16) 0.0027(12) 0.0082(13) -0.0005(13)
C18 0.048(2) 0.0296(17) 0.0267(16) 0.0039(13) 0.0122(14) -0.0055(14)
C19 0.047(2) 0.040(2) 0.0329(17) 0.0014(14) 0.0205(16) -0.0038(15)
C20 0.0400(18) 0.0307(17) 0.0350(17) -0.0004(14) 0.0177(15) -0.0013(14)
C21 0.054(2) 0.042(2) 0.061(3) 0.0025(18) 0.036(2) 0.0091(17)
C22 0.086(3) 0.040(2) 0.072(3) -0.007(2) 0.049(3) 0.012(2)
C23 0.048(2) 0.064(3) 0.084(3) 0.007(2) 0.024(2) 0.018(2)
C24 0.086(3) 0.063(3) 0.104(4) 0.012(3) 0.071(3) 0.018(3)
C25 0.067(3) 0.040(2) 0.0370(19) 0.0147(16) 0.0196(18) -0.0012(18)
C26 0.093(4) 0.083(4) 0.096(4) 0.048(3) 0.022(3) -0.026(3)
C27 0.172(7) 0.070(4) 0.088(4) 0.051(3) 0.073(4) 0.045(4)
C28 0.120(5) 0.078(4) 0.044(3) 0.017(2) 0.012(3) -0.013(3)
C29 0.067(3) 0.034(2) 0.063(3) -0.0106(18) 0.034(2) -0.0046(18)
C30 0.223(8) 0.023(2) 0.170(7) -0.014(3) 0.143(6) -0.011(3)
C31 0.0331(17) 0.0345(19) 0.048(2) 0.0063(16) 0.0089(15) 0.0058(14)
C32 0.0357(18) 0.0347(19) 0.049(2) -0.0052(16) 0.0052(16) -0.0032(15)

loop_
_atom_type_symbol
_atom_type_description
_atom_type_scat_dispersion_real
_atom_type_scat_dispersion_imag
_atom_type_scat_source
C C 0.0033 0.0016 'International Tables Vol C Tables 4.2.6.8 and 6.1.1.4'
H H 0.0000 0.0000 'International Tables Vol C Tables 4.2.6.8 and 6.1.1.4'
O O 0.0106 0.0060 'International Tables Vol C Tables 4.2.6.8 and 6.1.1.4'
Se Se -0.0929 2.2259 'International Tables Vol C Tables 4.2.6.8 and 6.1.1.4'
Zr Zr -2.9673 0.5597 'International Tables Vol C Tables 4.2.6.8 and 6.1.1.4'

loop_
_geom_angle_atom_site_label_1
_geom_angle_atom_site_label_2
_geom_angle_atom_site_label_3
_geom_angle
_geom_angle_site_symmetry_1
_geom_angle_site_symmetry_3
O2 Zr1 O2 152.86(12) . 2
O2 Zr1 O1 94.69(9) . .
O2 Zr1 O1 92.14(9) 2 .
O2 Zr1 O1 92.14(9) . 2
O2 Zr1 O1 94.70(9) 2 2
O1 Zr1 O1 150.56(12) . 2
O2 Zr1 O3 103.57(6) . .
O2 Zr1 O3 103.57(6) 2 .
O1 Zr1 O3 75.28(6) . .
O1 Zr1 O3 75.28(6) 2 .
O2 Zr1 Se1 84.34(6) . 2
O2 Zr1 Se1 73.09(6) 2 2
O1 Zr1 Se1 137.69(6) . 2
O1 Zr1 Se1 71.47(6) 2 2
O3 Zr1 Se1 146.086(9) . 2
O2 Zr1 Se1 73.09(6) . .
O2 Zr1 Se1 84.34(6) 2 .
O1 Zr1 Se1 71.47(6) . .
O1 Zr1 Se1 137.70(6) 2 .
O3 Zr1 Se1 146.084(9) . .
Se1 Zr1 Se1 67.831(18) 2 .
C2 Se1 C16 102.49(13) . .
C2 Se1 Zr1 94.31(9) . .
C16 Se1 Zr1 91.21(9) . .
C1 O1 Zr1 136.9(2) . .
C15 O2 Zr1 137.59(19) . .
C29 O3 C29 110.2(4) 2 .
C29 O3 Zr1 124.92(19) 2 .
C29 O3 Zr1 124.91(19) . .
O1 C1 C2 120.9(3) . .
O1 C1 C6 122.1(3) . .
C2 C1 C6 117.0(3) . .
C3 C2 C1 123.7(3) . .
C3 C2 Se1 119.9(2) . .
C1 C2 Se1 116.4(2) . .
C31 C3 C2 120.6(3) . .
C31 C3 H3 119.7 . .
C2 C3 H3 119.7 . .
C32 C6 C1 117.3(3) . .
C32 C6 C7 121.0(3) . .
C1 C6 C7 121.7(3) . .
C8 C7 C6 111.4(4) . .
C8 C7 C9 109.3(5) . .
C6 C7 C9 109.1(4) . .
C8 C7 C10 108.4(4) . .
C6 C7 C10 112.6(3) . .
C9 C7 C10 105.9(5) . .
C7 C8 H8A 109.5 . .
C7 C8 H8B 109.5 . .
H8A C8 H8B 109.5 . .
C7 C8 H8C 109.5 . .
H8A C8 H8C 109.5 . .
H8B C8 H8C 109.5 . .
C7 C9 H9A 109.5 . .
C7 C9 H9B 109.5 . .
H9A C9 H9B 109.5 . .
C7 C9 H9C 109.5 . .
H9A C9 H9C 109.5 . .
H9B C9 H9C 109.5 . .
C7 C10 H10A 109.5 . .
C7 C10 H10B 109.5 . .
H10A C10 H10B 109.5 . .
C7 C10 H10C 109.5 . .
H10A C10 H10C 109.5 . .
H10B C10 H10C 109.5 . .
C13 C11 C14 108.3(4) . .
C13 C11 C31 109.6(4) . .
C14 C11 C31 111.2(3) . .
C13 C11 C12 110.4(4) . .
C14 C11 C12 108.9(5) . .
C31 C11 C12 108.5(4) . .
C11 C12 H12A 109.5 . .
C11 C12 H12B 109.5 . .
H12A C12 H12B 109.5 . .
C11 C12 H12C 109.5 . .
H12A C12 H12C 109.5 . .
H12B C12 H12C 109.5 . .
C11 C13 H13A 109.5 . .
C11 C13 H13B 109.5 . .
H13A C13 H13B 109.5 . .
C11 C13 H13C 109.5 . .
H13A C13 H13C 109.5 . .
H13B C13 H13C 109.5 . .
C11 C14 H14A 109.5 . .
C11 C14 H14B 109.5 . .
H14A C14 H14B 109.5 . .
C11 C14 H14C 109.5 . .
H14A C14 H14C 109.5 . .
H14B C14 H14C 109.5 . .
O2 C15 C16 120.0(3) . .
O2 C15 C20 121.4(3) . .
C16 C15 C20 118.7(3) . .
C15 C16 C17 122.7(3) . .
C15 C16 Se1 117.9(2) . .
C17 C16 Se1 119.3(2) . .
C18 C17 C16 119.9(3) . .
C18 C17 H17 120.1 . .
C16 C17 H17 120.1 . .
C17 C18 C19 117.6(3) . .
C17 C18 C25 122.2(3) . .
C19 C18 C25 120.2(3) . .
C20 C19 C18 123.9(3) . .
C20 C19 H19 118.1 . .
C18 C19 H19 118.1 . .
C19 C20 C15 117.2(3) . .
C19 C20 C21 121.7(3) . .
C15 C20 C21 121.0(3) . .
C24 C21 C22 107.6(4) . .
C24 C21 C20 112.3(3) . .
C22 C21 C20 110.0(3) . .
C24 C21 C23 108.3(4) . .
C22 C21 C23 109.4(4) . .
C20 C21 C23 109.2(3) . .
C21 C22 H22A 109.5 . .
C21 C22 H22B 109.5 . .
H22A C22 H22B 109.5 . .
C21 C22 H22C 109.5 . .
H22A C22 H22C 109.5 . .
H22B C22 H22C 109.5 . .
C21 C23 H23A 109.5 . .
C21 C23 H23B 109.5 . .
H23A C23 H23B 109.5 . .
C21 C23 H23C 109.5 . .
H23A C23 H23C 109.5 . .
H23B C23 H23C 109.5 . .
C21 C24 H24A 109.5 . .
C21 C24 H24B 109.5 . .
H24A C24 H24B 109.5 . .
C21 C24 H24C 109.5 . .
H24A C24 H24C 109.5 . .
H24B C24 H24C 109.5 . .
C28 C25 C26 110.0(4) . .
C28 C25 C27 107.4(4) . .
C26 C25 C27 109.8(5) . .
C28 C25 C18 109.2(3) . .
C26 C25 C18 109.4(3) . .
C27 C25 C18 111.0(3) . .
C25 C26 H26A 109.5 . .
C25 C26 H26B 109.5 . .
H26A C26 H26B 109.5 . .
C25 C26 H26C 109.5 . .
H26A C26 H26C 109.5 . .
H26B C26 H26C 109.5 . .
C25 C27 H27A 109.5 . .
C25 C27 H27B 109.5 . .
H27A C27 H27B 109.5 . .
C25 C27 H27C 109.5 . .
H27A C27 H27C 109.5 . .
H27B C27 H27C 109.5 . .
C25 C28 H28A 109.5 . .
C25 C28 H28B 109.5 . .
H28A C28 H28B 109.5 . .
C25 C28 H28C 109.5 . .
H28A C28 H28C 109.5 . .
H28B C28 H28C 109.5 . .
O3 C29 C30 104.2(3) . .
O3 C29 H29A 110.9 . .
C30 C29 H29A 110.9 . .
O3 C29 H29B 110.9 . .
C30 C29 H29B 110.9 . .
H29A C29 H29B 108.9 . .
C30 C30 C29 110.7(3) 2 .
C30 C30 H30A 109.5 2 .
C29 C30 H30A 109.5 . .
C30 C30 H30B 109.5 2 .
C29 C30 H30B 109.5 . .
H30A C30 H30B 108.1 . .
C3 C31 C32 116.5(3) . .
C3 C31 C11 123.9(3) . .
C32 C31 C11 119.7(3) . .
C31 C32 C6 124.9(3) . .
C31 C32 H5 117.6 . .
C6 C32 H5 117.6 . .

loop_
_geom_bond_atom_site_label_1
_geom_bond_atom_site_label_2
_geom_bond_distance
_geom_bond_site_symmetry_2
Zr1 O2 2.004(2) .
Zr1 O2 2.004(2) 2
Zr1 O1 2.096(2) .
Zr1 O1 2.096(2) 2
Zr1 O3 2.232(3) .
Zr1 Se1 2.9032(6) 2
Zr1 Se1 2.9033(6) .
Se1 C2 1.913(3) .
Se1 C16 1.931(3) .
O1 C1 1.337(4) .
O2 C15 1.342(3) .
O3 C29 1.445(4) 2
O3 C29 1.445(4) .
C1 C2 1.401(5) .
C1 C6 1.420(5) .
C2 C3 1.380(4) .
C3 C31 1.377(5) .
C3 H3 0.9500 .
C6 C32 1.405(5) .
C6 C7 1.523(5) .
C7 C8 1.507(7) .
C7 C9 1.547(8) .
C7 C10 1.548(6) .
C8 H8A 0.9800 .
C8 H8B 0.9800 .
C8 H8C 0.9800 .
C9 H9A 0.9800 .
C9 H9B 0.9800 .
C9 H9C 0.9800 .
C10 H10A 0.9800 .
C10 H10B 0.9800 .
C10 H10C 0.9800 .
C11 C13 1.514(7) .
C11 C14 1.524(6) .
C11 C31 1.536(5) .
C11 C12 1.559(7) .
C12 H12A 0.9800 .
C12 H12B 0.9800 .
C12 H12C 0.9800 .
C13 H13A 0.9800 .
C13 H13B 0.9800 .
C13 H13C 0.9800 .
C14 H14A 0.9800 .
C14 H14B 0.9800 .
C14 H14C 0.9800 .
C15 C16 1.386(4) .
C15 C20 1.415(4) .
C16 C17 1.387(4) .
C17 C18 1.379(5) .
C17 H17 0.9500 .
C18 C19 1.401(5) .
C18 C25 1.549(5) .
C19 C20 1.393(5) .
C19 H19 0.9500 .
C20 C21 1.542(5) .
C21 C24 1.524(5) .
C21 C22 1.537(6) .
C21 C23 1.556(6) .
C22 H22A 0.9800 .
C22 H22B 0.9800 .
C22 H22C 0.9800 .
C23 H23A 0.9800 .
C23 H23B 0.9800 .
C23 H23C 0.9800 .
C24 H24A 0.9800 .
C24 H24B 0.9800 .
C24 H24C 0.9800 .
C25 C28 1.515(6) .
C25 C26 1.518(6) .
C25 C27 1.524(7) .
C26 H26A 0.9800 .
C26 H26B 0.9800 .
C26 H26C 0.9800 .
C27 H27A 0.9800 .
C27 H27B 0.9800 .
C27 H27C 0.9800 .
C28 H28A 0.9800 .
C28 H28B 0.9800 .
C28 H28C 0.9800 .
C29 C30 1.492(6) .
C29 H29A 0.9900 .
C29 H29B 0.9900 .
C30 C30 1.313(11) 2
C30 H30A 0.9900 .
C30 H30B 0.9900 .
C31 C32 1.396(5) .
C32 H5 0.9500 .

loop_
_geom_torsion_atom_site_label_1
_geom_torsion_atom_site_label_2
_geom_torsion_atom_site_label_3
_geom_torsion_atom_site_label_4
_geom_torsion
_geom_torsion_site_symmetry_1
_geom_torsion_site_symmetry_4
O2 Zr1 Se1 C2 -100.58(11) . .
O2 Zr1 Se1 C2 94.68(11) 2 .
O1 Zr1 Se1 C2 0.50(11) . .
O1 Zr1 Se1 C2 -174.56(13) 2 .
O3 Zr1 Se1 C2 -11.30(9) . .
Se1 Zr1 Se1 C2 168.70(9) 2 .
O2 Zr1 Se1 C16 2.05(11) . .
O2 Zr1 Se1 C16 -162.69(11) 2 .
O1 Zr1 Se1 C16 103.13(11) . .
O1 Zr1 Se1 C16 -71.93(13) 2 .
O3 Zr1 Se1 C16 91.33(9) . .
Se1 Zr1 Se1 C16 -88.67(9) 2 .
O2 Zr1 O1 C1 70.9(3) . .
O2 Zr1 O1 C1 -82.8(3) 2 .
O1 Zr1 O1 C1 173.7(3) 2 .
O3 Zr1 O1 C1 173.7(3) . .
Se1 Zr1 O1 C1 -15.8(4) 2 .
Se1 Zr1 O1 C1 0.5(3) . .
O2 Zr1 O2 C15 29.5(3) 2 .
O1 Zr1 O2 C15 -74.6(3) . .
O1 Zr1 O2 C15 134.1(3) 2 .
O3 Zr1 O2 C15 -150.5(3) . .
Se1 Zr1 O2 C15 63.0(3) 2 .
Se1 Zr1 O2 C15 -5.6(3) . .
O2 Zr1 O3 C29 179.2(2) . 2
O2 Zr1 O3 C29 -0.8(2) 2 2
O1 Zr1 O3 C29 87.9(2) . 2
O1 Zr1 O3 C29 -92.1(2) 2 2
Se1 Zr1 O3 C29 -80.6(2) 2 2
Se1 Zr1 O3 C29 99.4(2) . 2
O2 Zr1 O3 C29 -0.8(2) . .
O2 Zr1 O3 C29 179.2(2) 2 .
O1 Zr1 O3 C29 -92.1(2) . .
O1 Zr1 O3 C29 87.9(2) 2 .
Se1 Zr1 O3 C29 99.4(2) 2 .
Se1 Zr1 O3 C29 -80.6(2) . .
Zr1 O1 C1 C2 -1.8(5) . .
Zr1 O1 C1 C6 178.4(3) . .
O1 C1 C2 C3 179.5(3) . .
C6 C1 C2 C3 -0.7(5) . .
O1 C1 C2 Se1 2.1(4) . .
C6 C1 C2 Se1 -178.1(3) . .
C16 Se1 C2 C3 88.9(3) . .
Zr1 Se1 C2 C3 -178.9(2) . .
C16 Se1 C2 C1 -93.6(3) . .
Zr1 Se1 C2 C1 -1.4(2) . .
C1 C2 C3 C31 0.7(5) . .
Se1 C2 C3 C31 178.0(3) . .
O1 C1 C6 C32 -179.5(3) . .
C2 C1 C6 C32 0.7(5) . .
O1 C1 C6 C7 -1.4(6) . .
C2 C1 C6 C7 178.8(4) . .
C32 C6 C7 C8 -122.0(5) . .
C1 C6 C7 C8 60.0(6) . .
C32 C6 C7 C9 117.3(4) . .
C1 C6 C7 C9 -60.7(5) . .
C32 C6 C7 C10 0.1(7) . .
C1 C6 C7 C10 -178.0(5) . .
Zr1 O2 C15 C16 7.2(5) . .
Zr1 O2 C15 C20 -172.9(2) . .
O2 C15 C16 C17 179.4(3) . .
C20 C15 C16 C17 -0.5(5) . .
O2 C15 C16 Se1 -2.9(4) . .
C20 C15 C16 Se1 177.2(2) . .
C2 Se1 C16 C15 94.4(3) . .
Zr1 Se1 C16 C15 -0.3(2) . .
C2 Se1 C16 C17 -87.8(3) . .
Zr1 Se1 C16 C17 177.5(2) . .
C15 C16 C17 C18 -0.2(5) . .
Se1 C16 C17 C18 -177.8(2) . .
C16 C17 C18 C19 0.4(5) . .
C16 C17 C18 C25 -178.2(3) . .
C17 C18 C19 C20 -0.1(5) . .
C25 C18 C19 C20 178.5(3) . .
C18 C19 C20 C15 -0.5(5) . .
C18 C19 C20 C21 -179.6(3) . .
O2 C15 C20 C19 -179.1(3) . .
C16 C15 C20 C19 0.8(5) . .
O2 C15 C20 C21 0.0(5) . .
C16 C15 C20 C21 179.9(3) . .
C19 C20 C21 C24 -2.3(6) . .
C15 C20 C21 C24 178.7(4) . .
C19 C20 C21 C22 117.5(4) . .
C15 C20 C21 C22 -61.5(5) . .
C19 C20 C21 C23 -122.5(4) . .
C15 C20 C21 C23 58.5(4) . .
C17 C18 C25 C28 112.0(4) . .
C19 C18 C25 C28 -66.6(5) . .
C17 C18 C25 C26 -127.6(4) . .
C19 C18 C25 C26 53.9(5) . .
C17 C18 C25 C27 -6.2(6) . .
C19 C18 C25 C27 175.3(4) . .
C29 O3 C29 C30 -0.1(4) 2 .
Zr1 O3 C29 C30 179.9(4) . .
O3 C29 C30 C30 0.3(12) . 2
C2 C3 C31 C32 -0.7(5) . .
C2 C3 C31 C11 178.4(4) . .
C13 C11 C31 C3 125.3(5) . .
C14 C11 C31 C3 5.6(7) . .
C12 C11 C31 C3 -114.1(5) . .
C13 C11 C31 C32 -55.5(6) . .
C14 C11 C31 C32 -175.3(4) . .
C12 C11 C31 C32 65.1(5) . .
C3 C31 C32 C6 0.8(6) . .
C11 C31 C32 C6 -178.4(4) . .
C1 C6 C32 C31 -0.8(6) . .
C7 C6 C32 C31 -178.9(4) . .

loop_
_platon_squeeze_void_nr
_platon_squeeze_void_average_x
_platon_squeeze_void_average_y
_platon_squeeze_void_average_z
_platon_squeeze_void_volume
_platon_squeeze_void_count_electrons
_platon_squeeze_void_content
1 0.119 0.121 0.474 146 46 ' '
2 0.119 0.879 0.974 147 46 ' '
3 0.250 0.633 0.250 299 100 ' '
4 0.250 0.347 0.750 300 101 ' '
5 0.382 0.619 0.026 146 44 ' '
6 0.382 0.380 0.526 147 44 ' '
7 0.619 0.621 0.474 146 46 ' '
8 0.619 0.379 0.974 147 46 ' '
9 0.750 0.133 0.250 299 100 ' '
10 0.750 0.847 0.750 300 101 ' '
11 0.882 0.119 0.026 146 44 ' '
12 0.882 0.881 0.526 147 44 ' '
